data_7100233
loop_
_publ_author_name
X.Fang
T.M.Anderson
Y.Hou
C.L.Hill

_publ_section_title
;
Stereoisomerism in polyoxometalates: structural and spectroscopic studies
of bis(malate)-functionalized cluster systems
;
_journal_name_full 'Chemical Communications'
_journal_paper_doi 10.1039/b508468g
_journal_year 2005
_chemical_formula_moiety '(K+)8, (Na+)10, (C4 H3 O5 3-), Zr2 O120 P4 W32 18-, 50(H2O)'
_chemical_formula_sum 'C8 H106 K8 Na10 O180 P4 W32 Zr4'
_chemical_formula_weight 9997.59
_space_group_IT_number 1
_symmetry_cell_setting triclinic
_symmetry_space_group_name_Hall 'P 1'
_symmetry_space_group_name_H-M 'P 1'
_cell_angle_alpha 92.816(2)
_cell_angle_beta 96.781(2)
_cell_angle_gamma 118.4510(10)
_cell_formula_units_Z 1
_cell_length_a 13.8173(11)
_cell_length_b 14.2920(11)
_cell_length_c 26.318(2)
_cell_measurement_temperature 173(2)
_cell_volume 4504.3(6)
_diffrn_ambient_temperature 173(2)
_exptl_crystal_density_diffrn 3.686
_cod_depositor_comments
;
The following automatic conversions were performed:
'_symmetry_cell_setting' value 'Triclinic' changed to 'triclinic'
according to '/home/saulius/struct/CIF-dictionaries/cif_core.dic'
dictionary named 'cif_core.dic' version 2.4.1 from 2010-06-29.

Automatic conversion script
Id: cif_fix_enum 1527 2010-12-29 10:47:43Z saulius 
;
_cod_database_code 7100233

loop_
_symmetry_equiv_pos_as_xyz
'x, y, z'

loop_
_atom_site_label
_atom_site_type_symbol
_atom_site_fract_x
_atom_site_fract_y
_atom_site_fract_z
_atom_site_U_iso_or_equiv
_atom_site_adp_type
_atom_site_occupancy
_atom_site_symmetry_multiplicity
_atom_site_calc_flag
_atom_site_refinement_flags
_atom_site_disorder_assembly
_atom_site_disorder_group
W1 W 0.39579(5) 0.03613(5) 1.27733(2) 0.01648(14) Uani 1 1 d . . .
W2 W 0.38884(5) 0.26174(5) 1.32003(2) 0.01580(13) Uani 1 1 d . . .
W3 W 0.14717(5) 0.02915(5) 1.27745(2) 0.01517(13) Uani 1 1 d . . .
W4 W 0.07038(5) -0.06967(5) 1.13803(2) 0.01118(12) Uani 1 1 d . . .
W5 W 0.31659(5) -0.06036(5) 1.13699(2) 0.01376(13) Uani 1 1 d . . .
W6 W 0.57619(5) 0.18975(5) 1.18465(2) 0.01307(13) Uani 1 1 d . . .
W7 W 0.56839(5) 0.41035(5) 1.22625(2) 0.01200(13) Uani 1 1 d . . .
W8 W 0.29661(5) 0.40082(5) 1.22622(2) 0.01202(12) Uani 1 1 d . . .
W9 W 0.05976(5) 0.17330(5) 1.18447(2) 0.01076(12) Uani 1 1 d . . .
W10 W 0.07512(4) 0.01297(4) 1.00346(2) 0.00858(11) Uani 1 1 d . . .
W11 W 0.32256(5) 0.02405(5) 1.00307(2) 0.01279(12) Uani 1 1 d . . .
W12 W 0.57872(5) 0.27121(5) 1.05061(2) 0.01294(13) Uani 1 1 d . . .
W13 W 0.56825(5) 0.49183(5) 1.09177(2) 0.01076(12) Uani 1 1 d . . .
W14 W 0.30167(4) 0.47991(4) 1.09059(2) 0.00854(12) Uani 1 1 d . . .
W15 W 0.06427(4) 0.25185(4) 1.04837(2) 0.00749(11) Uani 1 1 d . . .
W16 W 0.40765(4) 0.25385(5) 0.92421(2) 0.01036(11) Uani 1 1 d . . .
W17 W -0.02600(5) 0.44399(5) 0.84211(2) 0.00819(11) Uani 1 1 d . . .
W18 W 0.08289(4) 0.21151(4) 0.67918(2) 0.00746(11) Uani 1 1 d . . .
W19 W 0.32029(4) 0.44076(4) 0.72176(2) 0.00778(12) Uani 1 1 d . . .
W20 W 0.30748(5) 0.67959(4) 0.76425(2) 0.00797(12) Uani 1 1 d . . .
W21 W 0.06176(5) 0.67062(5) 0.76172(2) 0.00911(12) Uani 1 1 d . . .
W22 W -0.19411(5) 0.42182(5) 0.71486(2) 0.00934(12) Uani 1 1 d . . .
W23 W -0.18363(4) 0.20002(5) 0.67581(2) 0.00778(12) Uani 1 1 d . . .
W24 W 0.09326(5) 0.28945(5) 0.54322(2) 0.01096(12) Uani 1 1 d . . .
W25 W 0.32886(5) 0.51775(5) 0.58527(2) 0.00997(12) Uani 1 1 d . . .
W26 W 0.31820(5) 0.76208(5) 0.62953(2) 0.00913(12) Uani 1 1 d . . .
W27 W 0.07061(5) 0.75212(5) 0.62748(2) 0.00972(12) Uani 1 1 d . . .
W28 W -0.18951(5) 0.49996(5) 0.58011(2) 0.01078(12) Uani 1 1 d . . .
W29 W -0.17935(5) 0.27988(5) 0.54049(2) 0.01048(12) Uani 1 1 d . . .
W30 W 0.00338(5) 0.42746(5) 0.44717(2) 0.01384(13) Uani 1 1 d . . .
W31 W 0.24436(5) 0.66055(5) 0.49050(2) 0.01340(13) Uani 1 1 d . . .
W32 W -0.00557(5) 0.65264(5) 0.48742(2) 0.01368(13) Uani 1 1 d . . .
Zr1 Zr 0.41585(11) 0.50094(11) 0.96252(5) 0.0087(3) Uani 1 1 d . . .
Zr2 Zr 0.15303(10) 0.24036(10) 0.91814(5) 0.0056(2) Uani 1 1 d . . .
Zr3 Zr 0.22669(11) 0.45308(11) 0.85035(5) 0.0070(3) Uani 1 1 d . . .
Zr4 Zr -0.03532(11) 0.19258(11) 0.80665(5) 0.0070(3) Uani 1 1 d . . .
P1A P 0.3178(3) 0.2579(3) 1.04116(14) 0.0062(6) Uiso 1 1 d . . .
P2A P 0.3150(3) 0.1710(3) 1.18753(14) 0.0083(7) Uiso 1 1 d . . .
P1B P 0.0684(3) 0.4362(3) 0.72582(14) 0.0047(6) Uiso 1 1 d . . .
P2B P 0.0740(3) 0.5201(3) 0.57886(14) 0.0054(7) Uiso 1 1 d . . .
C1A C 0.4790(11) 0.7284(11) 0.9511(6) 0.018(3) Uiso 1 1 d . . .
C2A C 0.4614(10) 0.6819(10) 0.8967(5) 0.017(3) Uiso 1 1 d . . .
H2A H 0.4228 0.7122 0.8739 0.020 Uiso 1 1 d R . .
C3A C 0.5676(14) 0.7038(14) 0.8782(7) 0.035(4) Uiso 1 1 d . . .
H3A1 H 0.5498 0.6697 0.8422 0.042 Uiso 1 1 d R . .
H3A2 H 0.6141 0.7821 0.8781 0.042 Uiso 1 1 d R . .
C4A C 0.6309(13) 0.6656(12) 0.9087(6) 0.024(3) Uiso 1 1 d . . .
O1A O 0.5239(9) 0.8311(9) 0.9640(5) 0.030(2) Uiso 1 1 d . . .
O2A O 0.4458(9) 0.6619(9) 0.9851(4) 0.019(2) Uiso 1 1 d . . .
O3A O 0.3887(7) 0.5664(7) 0.8941(4) 0.0138(18) Uiso 1 1 d . . .
O4A O 0.7307(11) 0.6927(10) 0.9022(5) 0.043(3) Uiso 1 1 d . . .
O5A O 0.5891(9) 0.6046(9) 0.9452(5) 0.023(3) Uiso 1 1 d . . .
C1B C -0.2162(11) 0.0369(11) 0.8653(5) 0.015(3) Uiso 1 1 d . . .
C2B C -0.1093(9) 0.0444(9) 0.8913(5) 0.010(2) Uiso 1 1 d . . .
H2B H -0.1096 0.0403 0.9291 0.012 Uiso 1 1 d R . .
C3B C -0.1051(10) -0.0521(9) 0.8653(5) 0.012(2) Uiso 1 1 d . . .
H3B1 H -0.0402 -0.0550 0.8839 0.015 Uiso 1 1 d R . .
H3B2 H -0.1728 -0.1179 0.8703 0.015 Uiso 1 1 d R . .
C4B C -0.0973(10) -0.0564(10) 0.8080(5) 0.010(2) Uiso 1 1 d . . .
O1B O -0.3055(7) -0.0177(7) 0.8798(3) 0.0149(18) Uiso 1 1 d . . .
O2B O -0.2075(8) 0.0860(8) 0.8246(4) 0.009(2) Uiso 1 1 d . . .
O3B O -0.0197(6) 0.1425(6) 0.8822(3) 0.0066(15) Uiso 1 1 d . . .
O4B O -0.1210(9) -0.1382(8) 0.7832(4) 0.026(2) Uiso 1 1 d . . .
O5B O -0.0597(9) 0.0315(9) 0.7876(4) 0.016(2) Uiso 1 1 d . . .
K1 K 0.5885(3) 0.5187(4) 0.65803(19) 0.0414(11) Uani 1 1 d . . .
K2 K -0.2055(4) 0.1658(4) 1.11091(18) 0.0333(9) Uani 1 1 d . . .
K3 K 0.0888(3) 0.9598(3) 0.74356(16) 0.0265(8) Uani 1 1 d . . .
K4 K 0.4617(4) 0.9209(3) 0.88720(17) 0.0438(9) Uani 1 1 d . . .
K5 K 0.5272(4) 1.0840(4) 0.7055(3) 0.0575(16) Uani 1 1 d . . .
Na1 Na 0.8682(7) -0.3835(7) 1.0741(3) 0.0366(18) Uiso 1 1 d . . .
Na2 Na 0.6334(6) 0.8848(6) 0.6689(3) 0.0315(17) Uiso 1 1 d . . .
Na3 Na 0.7487(6) -0.1894(6) 1.1032(3) 0.0261(16) Uiso 1 1 d . . .
Na4 Na 0.9254(7) 0.9308(7) 0.6024(4) 0.042(2) Uiso 1 1 d . . .
Na5 Na 0.4601(7) -0.2379(7) 1.1613(3) 0.0333(18) Uiso 1 1 d . . .
Na6 Na 0.6698(5) 0.3694(5) 0.8336(2) 0.0264(13) Uiso 1 1 d . . .
Na7 Na 0.2966(5) -0.2659(5) 1.0200(2) 0.0137(12) Uiso 1 1 d . . .
O1 O 0.4508(10) -0.0349(10) 1.3091(5) 0.026(3) Uiso 1 1 d . . .
O2 O 0.4386(9) 0.3286(9) 1.3817(5) 0.023(2) Uiso 1 1 d . . .
O3 O 0.0452(9) -0.0492(9) 1.3121(5) 0.025(3) Uiso 1 1 d . . .
O4 O 0.4407(9) 0.1548(9) 1.3290(5) 0.021(2) Uiso 1 1 d . . .
O5 O 0.2447(8) 0.1451(8) 1.3303(4) 0.0116(19) Uiso 1 1 d . . .
O6 O 0.2532(10) -0.0248(10) 1.2971(5) 0.024(3) Uiso 1 1 d . . .
O7 O 0.3101(8) 0.1341(8) 1.2434(4) 0.010(2) Uiso 1 1 d . . .
O8 O 0.3173(9) 0.3291(9) 1.2855(4) 0.019(2) Uiso 1 1 d . . .
O9 O 0.0918(8) 0.1145(8) 1.2466(4) 0.012(2) Uiso 1 1 d . . .
O10 O 0.1025(9) -0.0558(9) 1.2137(4) 0.016(2) Uiso 1 1 d . . .
O11 O 0.3345(9) -0.0470(9) 1.2123(4) 0.017(2) Uiso 1 1 d . . .
O12 O 0.5155(9) 0.1267(9) 1.2446(4) 0.017(2) Uiso 1 1 d . . .
O13 O 0.5109(7) 0.3334(7) 1.2853(4) 0.0093(19) Uiso 1 1 d . . .
O14 O -0.0712(9) 0.1379(9) 1.1941(4) 0.020(2) Uiso 1 1 d . . .
O15 O -0.0643(10) -0.1805(9) 1.1316(5) 0.023(3) Uiso 1 1 d . . .
O16 O 0.3505(8) -0.1601(8) 1.1267(4) 0.018(2) Uiso 1 1 d . . .
O17 O 0.6869(9) 0.1621(8) 1.1905(4) 0.017(2) Uiso 1 1 d . . .
O18 O 0.6759(8) 0.5275(8) 1.2588(4) 0.017(2) Uiso 1 1 d . . .
O19 O 0.3119(9) 0.5120(9) 1.2620(4) 0.018(2) Uiso 1 1 d . . .
O20 O 0.1393(8) 0.3112(8) 1.2253(4) 0.014(2) Uiso 1 1 d . . .
O21 O 0.0380(8) 0.0431(8) 1.1503(4) 0.014(2) Uiso 1 1 d . . .
O22 O 0.1578(8) -0.1411(8) 1.1367(4) 0.013(2) Uiso 1 1 d . . .
O23 O 0.4581(9) 0.0558(9) 1.1479(5) 0.022(3) Uiso 1 1 d . . .
O24 O 0.6460(8) 0.3272(7) 1.2226(4) 0.0098(19) Uiso 1 1 d . . .
O25 O 0.4472(8) 0.4387(8) 1.2218(4) 0.014(2) Uiso 1 1 d . . .
O26 O 0.2494(7) 0.2306(7) 1.1824(4) 0.0053(17) Uiso 1 1 d . . .
O27 O 0.2583(9) 0.0685(9) 1.1505(4) 0.016(2) Uiso 1 1 d . . .
O28 O 0.4385(8) 0.2383(8) 1.1821(4) 0.013(2) Uiso 1 1 d . . .
O29 O 0.2759(8) 0.4350(8) 1.1601(4) 0.010(2) Uiso 1 1 d . . .
O30 O 0.0615(8) 0.2289(7) 1.1244(4) 0.0096(19) Uiso 1 1 d . . .
O31 O 0.0786(8) -0.0470(8) 1.0705(4) 0.010(2) Uiso 1 1 d . . .
O32 O 0.2994(8) -0.0370(8) 1.0687(4) 0.012(2) Uiso 1 1 d . . .
O33 O 0.5985(8) 0.2536(8) 1.1225(4) 0.012(2) Uiso 1 1 d . . .
O34 O 0.5852(8) 0.4414(8) 1.1596(4) 0.013(2) Uiso 1 1 d . . .
O35 O -0.0676(9) 0.2345(9) 1.0386(4) 0.018(2) Uiso 1 1 d . . .
O36 O -0.0567(7) -0.0885(7) 0.9788(4) 0.0082(18) Uiso 1 1 d . . .
O37 O 0.3528(9) -0.0700(9) 0.9761(5) 0.020(2) Uiso 1 1 d . . .
O38 O 0.6898(10) 0.2582(9) 1.0353(5) 0.023(3) Uiso 1 1 d . . .
O39 O 0.6772(9) 0.6164(9) 1.1099(5) 0.019(2) Uiso 1 1 d . . .
O40 O 0.3184(9) 0.6061(9) 1.1067(5) 0.022(3) Uiso 1 1 d . . .
O41 O 0.1414(8) 0.3999(8) 1.0741(4) 0.012(2) Uiso 1 1 d . . .
O42 O 0.0421(8) 0.1137(8) 1.0415(4) 0.016(2) Uiso 1 1 d . . .
O43 O 0.1643(7) -0.0513(7) 0.9861(4) 0.0049(17) Uiso 1 1 d . . .
O44 O 0.4672(8) 0.1288(8) 1.0399(4) 0.011(2) Uiso 1 1 d . . .
O45 O 0.6500(8) 0.4209(8) 1.0703(4) 0.011(2) Uiso 1 1 d . . .
O46 O 0.4464(8) 0.5008(8) 1.1144(4) 0.013(2) Uiso 1 1 d . . .
O47 O 0.2496(8) 0.3007(8) 1.0694(4) 0.011(2) Uiso 1 1 d . . .
O48 O 0.2609(7) 0.1333(7) 1.0400(4) 0.0055(18) Uiso 1 1 d . . .
O49 O 0.4372(7) 0.3072(7) 1.0689(4) 0.0064(18) Uiso 1 1 d . . .
O50 O 0.3171(8) 0.2888(8) 0.9850(4) 0.014(2) Uiso 1 1 d . . .
O51 O 0.3285(7) 0.4891(7) 1.0251(4) 0.0079(19) Uiso 1 1 d . . .
O52 O 0.0960(8) 0.2720(8) 0.9837(4) 0.012(2) Uiso 1 1 d . . .
O53 O 0.1070(7) 0.0930(7) 0.9515(4) 0.0080(19) Uiso 1 1 d . . .
O54 O 0.3433(7) 0.1073(7) 0.9515(4) 0.0071(18) Uiso 1 1 d . . .
O55 O 0.5209(9) 0.2809(9) 0.9839(4) 0.019(2) Uiso 1 1 d . . .
O56 O 0.5258(8) 0.5061(8) 1.0252(4) 0.012(2) Uiso 1 1 d . . .
O57 O 0.2656(8) 0.2066(8) 0.8872(4) 0.012(2) Uiso 1 1 d . . .
O58 O 0.2579(7) 0.4043(7) 0.9225(4) 0.0075(18) Uiso 1 1 d . . .
O59 O 0.4541(7) 0.3964(7) 0.9211(3) 0.0056(17) Uiso 1 1 d . . .
O60 O 0.4709(9) 0.2276(9) 0.8772(4) 0.019(2) Uiso 1 1 d . . .
O61 O 0.1221(8) 0.2882(8) 0.8459(4) 0.0083(19) Uiso 1 1 d . . .
O62 O -0.0756(8) 0.3048(8) 0.8451(4) 0.012(2) Uiso 1 1 d . . .
O63 O 0.1163(8) 0.4916(7) 0.8785(4) 0.0079(19) Uiso 1 1 d . . .
O64 O -0.0874(8) 0.4742(8) 0.8894(4) 0.012(2) Uiso 1 1 d . . .
O65 O 0.0684(8) 0.4078(8) 0.7831(4) 0.0069(19) Uiso 1 1 d . . .
O66 O -0.1436(7) 0.4071(7) 0.7822(4) 0.0063(18) Uiso 1 1 d . . .
O67 O -0.1392(8) 0.1951(8) 0.7406(4) 0.012(2) Uiso 1 1 d . . .
O68 O 0.0574(9) 0.2060(9) 0.7437(4) 0.014(2) Uiso 1 1 d . . .
O69 O 0.2932(7) 0.4232(7) 0.7878(4) 0.0068(19) Uiso 1 1 d . . .
O70 O 0.2725(8) 0.5969(8) 0.8152(4) 0.012(2) Uiso 1 1 d . . .
O71 O 0.0363(9) 0.5813(9) 0.8130(5) 0.020(2) Uiso 1 1 d . . .
O72 O -0.2921(9) 0.0701(9) 0.6567(4) 0.015(2) Uiso 1 1 d . . .
O73 O 0.0660(8) 0.0855(8) 0.6637(4) 0.010(2) Uiso 1 1 d . . .
O74 O 0.4574(8) 0.4629(8) 0.7295(4) 0.009(2) Uiso 1 1 d . . .
O75 O 0.4366(9) 0.7837(9) 0.7927(4) 0.019(2) Uiso 1 1 d . . .
O76 O 0.0311(9) 0.7643(9) 0.7871(4) 0.016(2) Uiso 1 1 d . . .
O77 O -0.3080(10) 0.4297(10) 0.7273(5) 0.022(3) Uiso 1 1 d . . .
O78 O -0.2652(9) 0.2706(9) 0.6948(4) 0.013(2) Uiso 1 1 d . . .
O79 O -0.0609(8) 0.1939(8) 0.6543(4) 0.0077(19) Uiso 1 1 d . . .
O80 O 0.2426(7) 0.2881(7) 0.6984(4) 0.0069(18) Uiso 1 1 d . . .
O81 O 0.3448(7) 0.5866(7) 0.7290(4) 0.0058(18) Uiso 1 1 d . . .
O82 O 0.2222(9) 0.7470(9) 0.7808(5) 0.019(2) Uiso 1 1 d . . .
O83 O -0.0752(8) 0.5693(8) 0.7236(4) 0.012(2) Uiso 1 1 d . . .
O84 O -0.0546(9) 0.3826(8) 0.6980(4) 0.013(2) Uiso 1 1 d . . .
O85 O 0.1323(7) 0.3946(7) 0.6989(3) 0.0031(17) Uiso 1 1 d . . .
O86 O 0.1246(9) 0.5578(9) 0.7293(4) 0.013(2) Uiso 1 1 d . . .
O87 O -0.2095(9) 0.4405(9) 0.6420(5) 0.018(2) Uiso 1 1 d . . .
O88 O -0.2017(8) 0.2474(8) 0.6058(4) 0.012(2) Uiso 1 1 d . . .
O89 O 0.1150(9) 0.2614(9) 0.6080(4) 0.015(2) Uiso 1 1 d . . .
O90 O 0.3205(8) 0.4599(8) 0.6468(4) 0.011(2) Uiso 1 1 d . . .
O91 O 0.3065(9) 0.7371(8) 0.6966(4) 0.012(2) Uiso 1 1 d . . .
O92 O 0.0923(8) 0.7311(8) 0.6947(4) 0.013(2) Uiso 1 1 d . . .
O93 O -0.2999(10) 0.5235(10) 0.5728(5) 0.022(3) Uiso 1 1 d . . .
O94 O -0.2824(9) 0.1639(9) 0.5035(4) 0.018(2) Uiso 1 1 d . . .
O95 O 0.0736(9) 0.1745(9) 0.5082(5) 0.019(2) Uiso 1 1 d . . .
O96 O 0.4655(8) 0.5510(8) 0.5771(4) 0.011(2) Uiso 1 1 d . . .
O97 O 0.4461(9) 0.8716(8) 0.6367(4) 0.014(2) Uiso 1 1 d . . .
O98 O 0.0464(8) 0.8592(8) 0.6353(4) 0.012(2) Uiso 1 1 d . . .
O99 O -0.0779(7) 0.6282(7) 0.6182(4) 0.0059(18) Uiso 1 1 d . . .
O100 O -0.2554(9) 0.3601(9) 0.5413(4) 0.017(2) Uiso 1 1 d . . .
O101 O -0.0555(9) 0.2548(9) 0.5453(4) 0.014(2) Uiso 1 1 d . . .
O102 O 0.2487(9) 0.3799(9) 0.5439(4) 0.013(2) Uiso 1 1 d . . .
O103 O 0.3503(8) 0.6477(8) 0.6185(4) 0.011(2) Uiso 1 1 d . . .
O104 O 0.2269(9) 0.8292(9) 0.6286(4) 0.016(2) Uiso 1 1 d . . .
O105 O 0.1305(7) 0.6247(7) 0.6149(4) 0.0047(18) Uiso 1 1 d . . .
O106 O -0.0487(8) 0.4496(7) 0.5834(4) 0.0060(18) Uiso 1 1 d . . .
O107 O 0.1352(8) 0.4536(8) 0.5850(4) 0.011(2) Uiso 1 1 d . . .
O108 O 0.0753(9) 0.5491(9) 0.5229(4) 0.015(2) Uiso 1 1 d . . .
O109 O -0.1281(8) 0.5570(8) 0.5204(4) 0.013(2) Uiso 1 1 d . . .
O110 O -0.1176(8) 0.3509(8) 0.4813(4) 0.014(2) Uiso 1 1 d . . .
O111 O 0.0746(9) 0.3590(8) 0.4818(4) 0.014(2) Uiso 1 1 d . . .
O112 O 0.2913(10) 0.5745(9) 0.5216(5) 0.019(2) Uiso 1 1 d . . .
O113 O 0.2852(9) 0.7462(9) 0.5540(4) 0.015(2) Uiso 1 1 d . . .
O114 O 0.0532(9) 0.7354(9) 0.5537(4) 0.014(2) Uiso 1 1 d . . .
O115 O -0.0464(8) 0.5331(8) 0.4367(4) 0.011(2) Uiso 1 1 d . . .
O116 O 0.1484(9) 0.5381(9) 0.4388(5) 0.021(2) Uiso 1 1 d . . .
O117 O 0.1418(8) 0.7162(8) 0.4712(4) 0.013(2) Uiso 1 1 d . . .
O118 O -0.0580(9) 0.7214(9) 0.4531(4) 0.017(2) Uiso 1 1 d . . .
O119 O -0.0387(9) 0.3566(8) 0.3865(4) 0.018(2) Uiso 1 1 d . . .
O120 O 0.3515(8) 0.7341(8) 0.4568(4) 0.015(2) Uiso 1 1 d . . .
O1W O 0.3468(17) -0.2822(17) 1.2278(8) 0.021(4) Uiso 0.50 1 d P . .
O2W O 0.6002(15) -0.0745(14) 1.2113(7) 0.013(4) Uiso 0.50 1 d P . .
O3W O 0.5460(17) -0.3265(16) 1.2067(8) 0.018(4) Uiso 0.50 1 d P . .
O4W O 0.7632(16) -0.1794(15) 1.1924(8) 0.021(4) Uiso 0.50 1 d P . .
O5W O 0.812(4) -0.251(4) 1.235(2) 0.117(17) Uiso 0.50 1 d P . .
O6W O 0.915(2) -0.544(2) 1.0268(11) 0.039(7) Uiso 0.50 1 d P . .
O7W O 0.7757(11) -0.2597(10) 1.0246(5) 0.031(3) Uiso 1 1 d . . .
O8W O 0.5668(11) 0.7049(11) 0.6948(5) 0.034(3) Uiso 1 1 d . . .
O9W O 0.5617(12) -0.2028(12) 1.0867(6) 0.043(4) Uiso 1 1 d . . .
O10W O 0.1226(12) -0.4795(12) 0.9854(6) 0.037(3) Uiso 1 1 d . . .
O11W O 0.0879(9) -0.2704(9) 1.0344(4) 0.032(2) Uiso 1 1 d . . .
O12W O 0.2564(10) -0.2713(10) 0.9081(5) 0.036(3) Uiso 1 1 d . . .
O13W O 0.7260(9) 0.0235(9) 0.9911(4) 0.027(2) Uiso 1 1 d . . .
O14W O -0.4196(15) -0.0071(15) 1.0670(7) 0.014(4) Uiso 0.50 1 d P . .
O15W O -0.045(2) 0.387(2) 1.1444(10) 0.042(6) Uiso 0.50 1 d P . .
O16W O 0.3657(15) 1.0137(14) 0.8305(7) 0.017(4) Uiso 0.50 1 d P . .
O17W O 1.0184(13) 0.9543(13) 0.5293(6) 0.052(4) Uiso 1 1 d . . .
O18W O 0.8319(10) 1.0146(10) 0.5680(5) 0.030(3) Uiso 1 1 d . . .
O19W O 0.7746(14) 0.7627(14) 0.5681(7) 0.011(4) Uiso 0.50 1 d P . .
O20W O 0.6043(11) 0.7960(10) 0.5829(5) 0.042(3) Uiso 1 1 d . . .
O21W O 0.8231(10) 0.9043(10) 0.6775(5) 0.027(3) Uiso 1 1 d . . .
O22W O 0.6088(12) 0.9441(12) 0.7474(6) 0.038(3) Uiso 1 1 d . . .
O23W O 0.4810(14) 1.2395(13) 0.7506(7) 0.052(4) Uiso 1 1 d . . .
O24W O 0.8010(10) 0.6888(10) 0.6864(5) 0.032(3) Uiso 1 1 d . . .
O25W O 0.6914(13) 0.6594(13) 0.7738(7) 0.057(4) Uiso 1 1 d . . .
O26W O 0.1620(10) 0.9751(10) 0.8508(5) 0.035(3) Uiso 1 1 d . . .
O27W O 0.2634(11) 1.1693(11) 0.7818(5) 0.027(3) Uiso 1 1 d . . .
O28W O 0.1537(11) 0.7360(11) 0.2277(5) 0.046(3) Uiso 1 1 d . . .
O29W O 0.0513(7) 0.4165(7) 0.2814(4) 0.0166(18) Uiso 1 1 d . . .
O30W O 0.451(4) 0.574(4) 0.371(2) 0.115(18) Uiso 0.50 1 d P . .
O31W O 0.119(2) 0.283(2) 0.3442(11) 0.045(7) Uiso 0.50 1 d P . .
O32W O 0.2988(9) 0.4255(8) 0.4384(4) 0.025(2) Uiso 1 1 d . . .
O33W O 0.6511(17) 0.5603(17) 0.3770(8) 0.023(5) Uiso 0.50 1 d P . .
O34W O 0.6943(19) 0.3853(19) 0.4229(10) 0.034(5) Uiso 0.50 1 d P . .
O35W O 0.7035(11) 0.2742(11) 0.3352(5) 0.044(3) Uiso 1 1 d . . .
O36W O 0.837(2) 0.2154(19) 0.2870(10) 0.034(6) Uiso 0.50 1 d P . .
O37W O 0.7030(18) 0.1158(18) 0.3933(9) 0.026(5) Uiso 0.50 1 d P . .
O38W O 0.9462(9) 0.1436(9) 0.4074(4) 0.025(2) Uiso 1 1 d . . .
O39W O 0.516(2) 0.453(2) 0.4865(10) 0.035(6) Uiso 0.50 1 d P . .
O40W O 0.2063(18) 0.0839(18) 0.4275(9) 0.032(5) Uiso 0.50 1 d P . .
O41W O 0.3541(18) 0.2601(18) 0.5162(9) 0.031(5) Uiso 0.50 1 d P . .
O42W O 0.5522(13) 1.1831(13) 0.6049(6) 0.059(4) Uiso 1 1 d . . .
O43W O 0.5907(9) 0.9747(8) 0.5535(4) 0.024(2) Uiso 1 1 d . . .
O44W O 0.269(3) 0.939(3) 0.5322(13) 0.057(8) Uiso 0.50 1 d P . .
O45W O 0.2781(16) 0.0745(15) 0.6472(8) 0.022(4) Uiso 0.50 1 d P . .
O46W O 0.6610(13) 1.1934(12) 0.8155(6) 0.057(4) Uiso 1 1 d . . .
O47W O 0.8356(10) 0.2417(9) 0.9385(5) 0.030(3) Uiso 1 1 d . . .
O48W O 0.6782(14) 0.2700(14) 0.9254(7) 0.013(3) Uiso 0.50 1 d P . .
O49W O 0.5534(10) 0.4770(10) 0.8319(5) 0.033(3) Uiso 1 1 d . . .
O50W O 0.8278(10) -0.0164(10) 1.0769(5) 0.027(3) Uiso 1 1 d . . .
O51W O 0.7864(19) 0.5589(18) 0.8464(9) 0.033(5) Uiso 0.50 1 d P . .

loop_
_atom_site_aniso_label
_atom_site_aniso_U_11
_atom_site_aniso_U_22
_atom_site_aniso_U_33
_atom_site_aniso_U_23
_atom_site_aniso_U_13
_atom_site_aniso_U_12
W1 0.0193(3) 0.0181(3) 0.0094(3) 0.0049(2) -0.0024(2) 0.0077(2)
W2 0.0178(3) 0.0171(3) 0.0054(3) 0.0004(2) -0.0015(2) 0.0038(2)
W3 0.0154(3) 0.0168(3) 0.0060(3) 0.0043(2) 0.0004(2) 0.0021(2)
W4 0.0124(2) 0.0084(2) 0.0075(3) 0.0019(2) -0.0021(2) 0.0016(2)
W5 0.0184(3) 0.0125(2) 0.0113(3) 0.0017(2) -0.0032(2) 0.0094(2)
W6 0.0118(2) 0.0180(3) 0.0093(3) 0.0012(2) -0.0026(2) 0.0081(2)
W7 0.0106(2) 0.0126(3) 0.0069(3) 0.0013(2) -0.0022(2) 0.0018(2)
W8 0.0137(2) 0.0123(2) 0.0071(3) -0.0015(2) 0.0010(2) 0.0043(2)
W9 0.0104(2) 0.0134(2) 0.0062(3) 0.0011(2) 0.0020(2) 0.0038(2)
W10 0.0110(2) 0.0073(2) 0.0055(2) 0.00060(19) -0.0022(2) 0.00380(19)
W11 0.0196(2) 0.0142(2) 0.0093(3) -0.0008(2) -0.0016(2) 0.0131(2)
W12 0.0101(2) 0.0221(3) 0.0093(3) 0.0017(2) -0.0008(2) 0.0104(2)
W13 0.0076(2) 0.0133(3) 0.0068(3) 0.0031(2) -0.0014(2) 0.0020(2)
W14 0.0095(2) 0.0069(2) 0.0069(3) -0.00122(19) -0.00077(19) 0.00278(19)
W15 0.0073(2) 0.0090(2) 0.0057(2) 0.00059(19) 0.00098(19) 0.00363(18)
W16 0.0102(2) 0.0173(2) 0.0058(2) 0.00085(19) 0.00058(19) 0.00865(19)
W17 0.0115(2) 0.0109(2) 0.0044(2) 0.00111(19) 0.00166(19) 0.00713(19)
W18 0.0082(2) 0.0066(2) 0.0061(3) -0.00058(19) 0.0005(2) 0.0027(2)
W19 0.0055(2) 0.0082(2) 0.0074(3) 0.0001(2) 0.0001(2) 0.00172(19)
W20 0.0092(2) 0.0058(2) 0.0051(3) 0.0004(2) -0.0007(2) 0.0010(2)
W21 0.0137(2) 0.0081(2) 0.0065(3) 0.0006(2) 0.0009(2) 0.0063(2)
W22 0.0091(2) 0.0138(3) 0.0064(3) 0.0019(2) 0.0006(2) 0.0066(2)
W23 0.0058(2) 0.0086(2) 0.0051(3) 0.0008(2) -0.0015(2) 0.0010(2)
W24 0.0144(3) 0.0115(3) 0.0054(3) -0.0015(2) 0.0016(2) 0.0053(2)
W25 0.0101(2) 0.0124(3) 0.0072(3) 0.0014(2) 0.0032(2) 0.0050(2)
W26 0.0096(2) 0.0093(3) 0.0063(3) 0.0021(2) 0.0009(2) 0.0028(2)
W27 0.0134(2) 0.0092(2) 0.0070(3) 0.0020(2) 0.0004(2) 0.0061(2)
W28 0.0109(2) 0.0142(3) 0.0070(3) 0.0027(2) -0.0008(2) 0.0063(2)
W29 0.0108(2) 0.0118(3) 0.0044(3) 0.0003(2) -0.0022(2) 0.0027(2)
W30 0.0180(3) 0.0149(3) 0.0031(3) 0.0002(2) 0.0005(2) 0.0039(2)
W31 0.0164(3) 0.0146(3) 0.0067(3) 0.0039(2) 0.0032(2) 0.0050(2)
W32 0.0171(3) 0.0167(3) 0.0059(3) 0.0039(2) -0.0002(2) 0.0074(2)
Zr1 0.0061(5) 0.0109(6) 0.0054(6) 0.0008(5) -0.0031(4) 0.0020(4)
Zr2 0.0068(5) 0.0059(5) 0.0030(5) 0.0009(4) -0.0006(4) 0.0024(4)
Zr3 0.0064(5) 0.0058(5) 0.0057(6) -0.0012(4) -0.0022(5) 0.0014(4)
Zr4 0.0066(5) 0.0070(5) 0.0040(6) -0.0003(4) -0.0008(4) 0.0011(5)
K1 0.0325(17) 0.073(3) 0.043(2) 0.035(2) 0.0237(17) 0.0383(18)
K2 0.0332(18) 0.048(2) 0.028(2) 0.0117(17) 0.0142(16) 0.0248(17)
K3 0.0374(16) 0.0231(14) 0.0238(17) -0.0052(12) -0.0061(13) 0.0217(12)
K4 0.055(2) 0.042(2) 0.041(2) 0.0112(17) 0.0100(18) 0.0280(18)
K5 0.0202(18) 0.041(2) 0.102(5) 0.014(3) 0.011(2) 0.0062(16)

loop_
_geom_bond_atom_site_label_1
_geom_bond_atom_site_label_2
_geom_bond_distance
_geom_bond_site_symmetry_2
_geom_bond_publ_flag
W1 O1 1.725(13) . ?
W1 O12 1.887(11) . ?
W1 O11 1.887(11) . ?
W1 O6 1.888(12) . ?
W1 O4 1.919(12) . ?
W1 O7 2.368(10) . ?
W2 O2 1.725(12) . ?
W2 O8 1.873(12) . ?
W2 O13 1.882(9) . ?
W2 O5 1.956(10) . ?
W2 O4 1.986(12) . ?
W2 O7 2.411(10) . ?
W3 O3 1.724(12) . ?
W3 O10 1.875(11) . ?
W3 O9 1.891(11) . ?
W3 O5 1.924(10) . ?
W3 O6 1.985(13) . ?
W3 O7 2.348(10) . ?
W4 O15 1.758(12) . ?
W4 O31 1.828(10) . ?
W4 O21 1.890(11) . ?
W4 O22 1.919(11) . ?
W4 O10 1.966(11) . ?
W4 O27 2.366(11) . ?
W5 O16 1.718(11) . ?
W5 O23 1.842(11) . ?
W5 O32 1.851(10) . ?
W5 O22 1.931(10) . ?
W5 O11 1.955(11) . ?
W5 O27 2.364(12) . ?
W6 O17 1.745(11) . ?
W6 O24 1.887(10) . ?
W6 O33 1.898(11) . ?
W6 O23 1.931(12) . ?
W6 O12 1.932(11) . ?
W6 O28 2.310(11) . ?
W6 K2 3.910(4) 1_655 ?
W7 O18 1.712(11) . ?
W7 O34 1.844(11) . ?
W7 O25 1.894(11) . ?
W7 O24 1.950(10) . ?
W7 O13 1.970(10) . ?
W7 O28 2.375(10) . ?
W8 O19 1.715(11) . ?
W8 O29 1.857(10) . ?
W8 O25 1.904(10) . ?
W8 O20 1.923(10) . ?
W8 O8 1.975(12) . ?
W8 O26 2.389(9) . ?
W9 O14 1.686(11) . ?
W9 O30 1.801(10) . ?
W9 O21 1.898(11) . ?
W9 O20 1.922(11) . ?
W9 O9 1.972(11) . ?
W9 O26 2.352(9) . ?
W9 K2 3.888(5) . ?
W10 O36 1.718(9) . ?
W10 O53 1.784(10) . ?
W10 O43 1.934(9) . ?
W10 O42 1.968(11) . ?
W10 O31 2.005(10) . ?
W10 O48 2.350(9) . ?
W11 O37 1.730(12) . ?
W11 O54 1.808(10) . ?
W11 O43 1.902(9) . ?
W11 O44 1.930(9) . ?
W11 O32 1.966(10) . ?
W11 O48 2.329(10) . ?
W12 O38 1.721(12) . ?
W12 O44 1.857(10) . ?
W12 O55 1.881(12) . ?
W12 O45 1.892(10) . ?
W12 O33 1.925(11) . ?
W12 O49 2.340(9) . ?
W12 K2 4.133(5) 1_655 ?
W13 O39 1.690(11) . ?
W13 O56 1.832(10) . ?
W13 O46 1.908(11) . ?
W13 O45 1.952(11) . ?
W13 O34 1.988(11) . ?
W13 O49 2.375(9) . ?
W14 O40 1.729(12) . ?
W14 O51 1.802(10) . ?
W14 O46 1.898(10) . ?
W14 O41 1.927(9) . ?
W14 O29 1.984(10) . ?
W14 O47 2.323(10) . ?
W15 O35 1.704(11) . ?
W15 O52 1.810(10) . ?
W15 O42 1.844(11) . ?
W15 O41 1.901(10) . ?
W15 O30 2.046(10) . ?
W15 O47 2.297(10) . ?
W15 K2 3.924(4) . ?
W16 O60 1.720(11) . ?
W16 O59 1.831(9) . ?
W16 O57 1.865(10) . ?
W16 O55 1.962(11) . ?
W16 O54 2.053(9) . ?
W16 O50 2.316(11) . ?
W16 Zr2 3.4145(15) . ?
W17 O64 1.732(11) . ?
W17 O62 1.778(10) . ?
W17 O63 1.861(9) . ?
W17 O71 1.968(12) . ?
W17 O66 1.975(9) . ?
W17 O65 2.328(10) . ?
W17 Zr3 3.4118(15) . ?
W18 O73 1.723(10) . ?
W18 O68 1.771(11) . ?
W18 O79 1.907(10) . ?
W18 O80 1.924(9) . ?
W18 O89 2.058(12) . ?
W18 O85 2.379(9) . ?
W18 K3 4.081(4) 1_545 ?
W19 O74 1.749(10) . ?
W19 O69 1.826(10) . ?
W19 O81 1.941(9) . ?
W19 O80 1.942(9) . ?
W19 O90 2.005(11) . ?
W19 O85 2.346(9) . ?
W19 K1 3.938(4) . ?
W20 O75 1.733(11) . ?
W20 O70 1.787(11) . ?
W20 O81 1.881(9) . ?
W20 O82 1.915(12) . ?
W20 O91 1.998(11) . ?
W20 O86 2.317(11) . ?
W21 O76 1.714(11) . ?
W21 O71 1.851(12) . ?
W21 O83 1.866(10) . ?
W21 O82 1.933(12) . ?
W21 O92 2.003(11) . ?
W21 O86 2.336(11) . ?
W21 K3 4.027(4) . ?
W22 O77 1.698(12) . ?
W22 O66 1.886(10) . ?
W22 O78 1.913(11) . ?
W22 O83 1.939(10) . ?
W22 O87 1.949(12) . ?
W22 O84 2.330(11) . ?
W22 K1 4.035(4) 1_455 ?
W23 O72 1.739(11) . ?
W23 O67 1.760(10) . ?
W23 O79 1.889(10) . ?
W23 O78 1.925(11) . ?
W23 O88 2.021(11) . ?
W23 O84 2.345(11) . ?
W23 K5 3.725(5) 1_445 ?
W24 O95 1.729(12) . ?
W24 O89 1.795(12) . ?
W24 O101 1.880(11) . ?
W24 O102 1.904(11) . ?
W24 O111 1.993(11) . ?
W24 O107 2.312(10) . ?
W25 O96 1.757(10) . ?
W25 O90 1.845(11) . ?
W25 O103 1.886(11) . ?
W25 O102 1.929(11) . ?
W25 O112 2.016(12) . ?
W25 O107 2.378(10) . ?
W25 K1 3.856(4) . ?
W26 O97 1.692(11) . ?
W26 O91 1.829(11) . ?
W26 O103 1.905(11) . ?
W26 O104 1.913(12) . ?
W26 O113 1.963(11) . ?
W26 O105 2.360(9) . ?
W27 O98 1.724(10) . ?
W27 O92 1.823(11) . ?
W27 O104 1.896(11) . ?
W27 O114 1.917(11) . ?
W27 O99 1.945(9) . ?
W27 O105 2.357(10) . ?
W27 K3 4.053(4) . ?
W28 O93 1.703(12) . ?
W28 O87 1.864(12) . ?
W28 O99 1.871(9) . ?
W28 O109 1.907(11) . ?
W28 O100 1.926(11) . ?
W28 O106 2.369(10) . ?
W28 K1 3.987(5) 1_455 ?
W29 O94 1.728(11) . ?
W29 O88 1.827(11) . ?
W29 O100 1.890(11) . ?
W29 O101 1.900(11) . ?
W29 O110 1.957(11) . ?
W29 O106 2.344(9) . ?
W30 O119 1.724(11) . ?
W30 O110 1.872(10) . ?
W30 O111 1.884(11) . ?
W30 O116 1.919(11) . ?
W30 O115 1.954(10) . ?
W30 O108 2.350(11) . ?
W31 O120 1.733(10) . ?
W31 O112 1.827(12) . ?
W31 O113 1.878(11) . ?
W31 O116 1.950(11) . ?
W31 O117 1.960(11) . ?
W31 O108 2.404(11) . ?
W32 O118 1.708(11) . ?
W32 O117 1.907(10) . ?
W32 O114 1.910(11) . ?
W32 O115 1.923(10) . ?
W32 O109 1.935(10) . ?
W32 O108 2.402(11) . ?
Zr1 O58 2.055(9) . ?
Zr1 O56 2.081(10) . ?
Zr1 O59 2.104(9) . ?
Zr1 O51 2.123(10) . ?
Zr1 O3A 2.144(9) . ?
Zr1 O2A 2.172(11) . ?
Zr1 O5A 2.253(12) . ?
Zr1 Zr3 3.5058(19) . ?
Zr2 O57 2.070(10) . ?
Zr2 O58 2.074(9) . ?
Zr2 O52 2.094(10) . ?
Zr2 O61 2.116(10) . ?
Zr2 O53 2.157(10) . ?
Zr2 O3B 2.169(8) . ?
Zr2 O50 2.480(10) . ?
Zr2 Zr3 3.3877(13) . ?
Zr2 Zr4 3.4864(19) . ?
Zr3 O63 2.050(10) . ?
Zr3 O61 2.084(10) . ?
Zr3 O69 2.097(10) . ?
Zr3 O58 2.122(10) . ?
Zr3 O70 2.137(11) . ?
Zr3 O3A 2.171(9) . ?
Zr3 O65 2.440(10) . ?
Zr4 O61 2.041(9) . ?
Zr4 O67 2.132(10) . ?
Zr4 O3B 2.167(8) . ?
Zr4 O68 2.174(11) . ?
Zr4 O62 2.176(10) . ?
Zr4 O5B 2.185(11) . ?
Zr4 O2B 2.255(10) . ?
P1A O49 1.520(9) . ?
P1A O48 1.563(10) . ?
P1A O50 1.565(12) . ?
P1A O47 1.576(11) . ?
P2A O26 1.512(10) . ?
P2A O27 1.514(11) . ?
P2A O28 1.538(11) . ?
P2A O7 1.584(11) . ?
P1B O85 1.496(10) . ?
P1B O86 1.521(11) . ?
P1B O84 1.557(11) . ?
P1B O65 1.581(11) . ?
P2B O105 1.523(10) . ?
P2B O106 1.529(10) . ?
P2B O107 1.547(11) . ?
P2B O108 1.550(12) . ?
C1A O2A 1.296(18) . ?
C1A O1A 1.299(18) . ?
C1A C2A 1.491(19) . ?
C1A K4 3.382(15) . ?
C2A O3A 1.461(15) . ?
C2A C3A 1.50(2) . ?
C2A K4 3.434(14) . ?
C3A C4A 1.43(2) . ?
C4A O4A 1.28(2) . ?
C4A O5A 1.32(2) . ?
O1A K4 2.714(12) . ?
O2A Na7 2.922(13) 1_565 ?
C1B O1B 1.224(16) . ?
C1B O2B 1.296(17) . ?
C1B C2B 1.506(17) . ?
C2B O3B 1.416(13) . ?
C2B C3B 1.537(17) . ?
C3B C4B 1.526(17) . ?
C4B O4B 1.187(17) . ?
C4B O5B 1.282(17) . ?
C4B K3 3.168(13) 1_545 ?
O1B K4 2.938(10) 1_445 ?
O4B K3 2.904(12) 1_545 ?
O5B K3 3.008(12) 1_545 ?
K1 O74 2.652(11) . ?
K1 O24W 2.755(13) . ?
K1 O96 2.762(11) . ?
K1 O93 2.855(13) 1_655 ?
K1 O77 2.885(13) 1_655 ?
K1 O8W 2.947(15) . ?
K1 O25W 3.317(17) . ?
K1 O90 3.355(11) . ?
K1 W28 3.987(5) 1_655 ?
K1 W22 4.035(4) 1_655 ?
K2 O17 2.698(12) 1_455 ?
K2 O35 2.734(13) . ?
K2 O14W 2.853(19) . ?
K2 O14 2.868(12) . ?
K2 O15W 2.87(3) . ?
K2 O50W 2.967(14) 1_455 ?
K2 O38 3.032(13) 1_455 ?
K2 O30 3.322(10) . ?
K2 W6 3.910(4) 1_455 ?
K2 W12 4.133(5) 1_455 ?
K3 O27W 2.836(14) . ?
K3 O26W 2.844(13) . ?
K3 O76 2.858(12) . ?
K3 O4B 2.904(12) 1_565 ?
K3 O73 2.915(11) 1_565 ?
K3 O98 2.989(11) . ?
K3 O5B 3.008(12) 1_565 ?
K3 C4B 3.168(14) 1_565 ?
K3 Na4 4.006(10) 1_455 ?
K3 W18 4.081(4) 1_565 ?
K4 O16W 2.674(19) . ?
K4 O1B 2.938(10) 1_665 ?
K4 O37 2.958(13) 1_565 ?
K4 O75 2.969(12) . ?
K4 O12W 2.998(13) 1_565 ?
K5 O23W 2.833(18) . ?
K5 O78 2.897(12) 1_665 ?
K5 O22W 2.924(16) . ?
K5 O72 3.020(13) 1_665 ?
K5 O42W 3.043(18) . ?
K5 O97 3.081(12) . ?
K5 O46W 3.126(17) . ?
K5 W23 3.725(5) 1_665 ?
K5 Na2 3.903(10) . ?
K5 Na6 4.616(9) 1_565 ?
Na1 O15 2.869(15) 1_655 ?
Na1 O39 2.904(15) 1_545 ?
Na1 O7W 2.907(16) . ?
Na1 O6W 2.92(3) . ?
Na1 O45 2.964(13) 1_545 ?
Na1 Na3 3.932(12) . ?
Na2 O22W 2.317(17) . ?
Na2 O72 2.397(13) 1_665 ?
Na2 O20W 2.430(15) . ?
Na2 O8W 2.446(16) . ?
Na2 O21W 2.480(15) . ?
Na2 O97 2.541(13) . ?
Na3 O4W 2.33(2) . ?
Na3 O50W 2.356(15) . ?
Na3 O7W 2.401(16) . ?
Na3 O9W 2.482(17) . ?
Na3 O39 2.487(14) 1_545 ?
Na3 O15 2.545(14) 1_655 ?
Na3 Na5 4.200(11) . ?
Na4 O18W 2.287(16) . ?
Na4 O19W 2.345(19) . ?
Na4 O17W 2.388(19) . ?
Na4 O98 2.441(14) 1_655 ?
Na4 O73 2.467(13) 1_665 ?
Na4 O21W 2.506(16) . ?
Na4 K3 4.006(10) 1_655 ?
Na5 O3W 2.39(2) . ?
Na5 O2W 2.39(2) . ?
Na5 O1W 2.39(2) . ?
Na5 O40 2.394(14) 1_545 ?
Na5 O16 2.395(14) . ?
Na5 O9W 2.481(18) . ?
Na5 Na7 4.012(10) . ?
Na6 O51W 2.38(2) . ?
Na6 O46W 2.479(17) 1_545 ?
Na6 O49W 2.702(14) . ?
Na6 O48W 2.880(18) . ?
Na6 O66 2.889(11) 1_655 ?
Na6 O60 2.940(13) . ?
Na6 O23W 2.945(18) 1_545 ?
Na6 O77 2.977(14) 1_655 ?
Na6 K5 4.616(9) 1_545 ?
Na7 O10W 2.854(16) . ?
Na7 O37 2.870(13) . ?
Na7 O2A 2.922(13) 1_545 ?
Na7 O12W 2.923(14) . ?
Na7 O11W 2.924(13) . ?
Na7 O16 2.957(12) . ?
O15 Na3 2.545(14) 1_455 ?
O15 Na1 2.869(15) 1_455 ?
O17 K2 2.698(12) 1_655 ?
O37 K4 2.958(13) 1_545 ?
O38 K2 3.032(13) 1_655 ?
O39 Na3 2.487(14) 1_565 ?
O39 Na1 2.904(15) 1_565 ?
O40 Na5 2.394(14) 1_565 ?
O45 Na1 2.964(13) 1_565 ?
O66 Na6 2.889(11) 1_455 ?
O72 Na2 2.397(13) 1_445 ?
O72 K5 3.020(13) 1_445 ?
O73 Na4 2.467(13) 1_445 ?
O73 K3 2.915(11) 1_545 ?
O77 K1 2.885(13) 1_455 ?
O77 Na6 2.977(14) 1_455 ?
O78 K5 2.897(11) 1_445 ?
O93 K1 2.855(13) 1_455 ?
O98 Na4 2.441(14) 1_455 ?
O12W K4 2.998(13) 1_545 ?
O23W Na6 2.945(17) 1_565 ?
O46W Na6 2.479(17) 1_565 ?
O50W K2 2.967(14) 1_655 ?
